data_2009930
loop_
_publ_author_name
'Ogawa, Keiichiro'
'Takeuchi, Yoshito'
'Manuel, Georges'
'Boukherroub, Rabah'

_publ_contact_author
;
     Prof Keiichiro Ogawa
     Department of Chemistry
     The College of Arts and Sciences
     The University of Tokyo
     Komaba, Meguro-ku
     Tokyo
;
_publ_section_title
;
 Spiro[3-germabicyclo[3.1.0]hexane-3,9'-[9]germafluorene]
;
_journal_issue 8
_journal_name_full 'Acta Crystallographica Section C'
_journal_page_first 1337
_journal_page_last 1339
_journal_paper_doi 10.1107/S010827019400291X
_journal_volume 50
_journal_year 1994
_chemical_formula_sum 'C17 H16 Ge'
_chemical_formula_weight 292.90
_space_group_IT_number 61
_symmetry_cell_setting orthorhombic
_symmetry_space_group_name_Hall '-P 2ac 2ab'
_symmetry_space_group_name_H-M 'P b c a'
_audit_creation_method 'from TEXRAY.INF file'
_cell_angle_alpha 90
_cell_angle_beta 90
_cell_angle_gamma 90
_cell_formula_units_Z 8
_cell_length_a 26.191(2)
_cell_length_b 15.218(2)
_cell_length_c 6.950(2)
_cell_measurement_reflns_used 25
_cell_measurement_temperature 296.0
_cell_measurement_theta_max 39.80
_cell_measurement_theta_min 38.26
_cell_volume 2770.1(9)
_computing_cell_refinement 'MSC/AFC Diffractometer Control'
_computing_data_collection 'MSC/AFC Diffractometer Control'
_computing_data_reduction 'teXsan: PROCESS (MSC,1992)'
_computing_publication_material 'teXsan: FINISH (MSC)'
_computing_structure_refinement 'teXsan: LS (MSC)'
_computing_structure_solution 'teXsan: DIRDIF92'
_diffrn_ambient_temperature 296.0
_diffrn_measurement_device AFC-6A
_diffrn_measurement_method '\w/2-\q scans'
_diffrn_radiation_monochromator graphite
_diffrn_radiation_source 'X-ray tube'
_diffrn_radiation_type CuK\a
_diffrn_radiation_wavelength 1.5418
_diffrn_reflns_av_R_equivalents 0.001
_diffrn_reflns_limit_h_max 29
_diffrn_reflns_limit_h_min 0
_diffrn_reflns_limit_k_max 0
_diffrn_reflns_limit_k_min 0
_diffrn_reflns_limit_l_max 0
_diffrn_reflns_limit_l_min -3
_diffrn_reflns_number 2403
_diffrn_reflns_reduction_process 'perpendicular monochr Lp'
_diffrn_reflns_theta_max 59.9617
_diffrn_reflns_theta_min 3.0
_diffrn_standards_decay_% -0.23
_diffrn_standards_interval_count 100
_diffrn_standards_number 3
_exptl_absorpt_coefficient_mu 2.808
_exptl_absorpt_correction_T_max 0.973
_exptl_absorpt_correction_T_min 0.923
_exptl_absorpt_correction_type empirical
_exptl_absorpt_process_details \y-scan
_exptl_crystal_colour colourless
_exptl_crystal_density_diffrn 1.404
_exptl_crystal_description prism
_exptl_crystal_F_000 1200.00
_exptl_crystal_size_max 0.250
_exptl_crystal_size_mid 0.250
_exptl_crystal_size_min 0.250
_refine_diff_density_max 0.29490
_refine_diff_density_min -0.19930
_refine_ls_extinction_method 'not applied'
_refine_ls_goodness_of_fit_obs 2.290
_refine_ls_hydrogen_treatment refall
_refine_ls_matrix_type full
_refine_ls_number_constraints 0
_refine_ls_number_parameters 227
_refine_ls_number_reflns 1628
_refine_ls_number_restraints 0
_refine_ls_R_factor_obs 0.0250
_refine_ls_shift/esd_max 0.0100
_refine_ls_structure_factor_coef F
_refine_ls_weighting_scheme sigma
_refine_ls_wR_factor_obs 0.0260
_reflns_number_observed 1628
_reflns_number_total 2047
_reflns_observed_criterion Inet>3.000\s(Inet)
_cod_data_source_file as1113.cif
_cod_data_source_block manuc
_cod_original_cell_volume 2770.0(10)
_cod_original_formula_sum 'C17 H16 Ge1'
_cod_database_code 2009930

loop_
_symmetry_equiv_pos_as_xyz
+x,+y,+z
1/2+x,1/2-y,-z
-x,1/2+y,1/2-z
1/2-x,-y,1/2+z
-x,-y,-z
1/2-x,1/2+y,+z
+x,1/2-y,1/2+z
1/2+x,+y,1/2-z

loop_
_atom_site_aniso_label
_atom_site_aniso_U_11
_atom_site_aniso_U_22
_atom_site_aniso_U_33
_atom_site_aniso_U_12
_atom_site_aniso_U_13
_atom_site_aniso_U_23
Ge1 0.0444(2) 0.0348(2) 0.0421(2) -0.0003(2) -0.0034(2) 0.0022(2)
C1 0.070(3) 0.040(2) 0.065(3) -0.003(2) -0.006(2) -0.002(2)
C2 0.079(3) 0.043(2) 0.083(3) 0.005(2) -0.006(2) 0.016(2)
C3 0.079(3) 0.086(3) 0.094(4) 0.032(3) -0.009(3) 0.017(3)
C4 0.073(2) 0.078(3) 0.052(2) 0.010(2) -0.009(2) 0.020(2)
C5 0.062(2) 0.062(2) 0.045(2) -0.001(2) -0.006(2) -0.002(2)
C6 0.045(2) 0.0330(10) 0.038(2) -0.0020(10) 0.0000(10) -0.0030(10)
C7 0.049(2) 0.0350(10) 0.040(2) -0.0010(10) -0.0040(10) -0.0020(10)
C8 0.062(2) 0.046(2) 0.052(2) 0.002(2) -0.005(2) 0.009(2)
C9 0.070(2) 0.053(2) 0.045(2) -0.012(2) 0.004(2) 0.008(2)
C10 0.048(2) 0.058(2) 0.053(2) -0.010(2) 0.009(2) -0.005(2)
C11 0.049(2) 0.043(2) 0.049(2) 0.0040(10) 0.000(2) -0.002(2)
C12 0.040(2) 0.040(2) 0.049(2) -0.0020(10) -0.0030(10) -0.0040(10)
C13 0.053(2) 0.060(2) 0.057(2) -0.004(2) 0.004(2) -0.001(2)
C14 0.039(2) 0.081(3) 0.078(3) 0.001(2) 0.003(2) -0.020(2)
C15 0.049(2) 0.064(2) 0.081(3) 0.017(2) -0.015(2) -0.016(2)
C16 0.057(2) 0.049(2) 0.060(2) 0.006(2) -0.010(2) 0.000(2)
C17 0.044(2) 0.0360(10) 0.045(2) 0.0030(10) -0.0090(10) -0.0070(10)

loop_
_atom_site_label
_atom_site_fract_x
_atom_site_fract_y
_atom_site_fract_z
_atom_site_U_iso_or_equiv
_atom_site_thermal_displace_type
_atom_site_calc_flag
_atom_site_calc_attached_atom
Ge1 .629260(10) .50268(2) .86369(4) .0404(2) Uani ? ?
C1 .6291(2) .3761(2) .8150(6) .058(3) Uani ? ?
C2 .5974(2) .3383(2) .9738(6) .068(3) Uani ? ?
C3 .5444(2) .3685(3) 1.0006(7) .086(3) Uani ? ?
C4 .58400(10) .3981(3) 1.1373(6) .068(2) Uani ? ?
C5 .60220(10) .4915(2) 1.1242(5) .056(2) Uani ? ?
C6 .59540(10) .5767(2) .6746(4) .039(2) Uani ? ?
C7 .63150(10) .6342(2) .5939(4) .041(2) Uani ? ?
C8 .61560(10) .6927(2) .4535(5) .053(2) Uani ? ?
C9 .56550(10) .6952(2) .3948(5) .056(2) Uani ? ?
C10 .53020(10) .6395(2) .4749(5) .053(2) Uani ? ?
C11 .54540(10) .5802(2) .6137(5) .047(2) Uani ? ?
C12 .69220(10) .5666(2) .8180(4) .043(2) Uani ? ?
C13 .73970(10) .5601(2) .9037(5) .057(2) Uani ? ?
C14 .77910(10) .6136(3) .8455(6) .066(3) Uani ? ?
C15 .77160(10) .6737(2) .7009(6) .065(2) Uani ? ?
C16 .72470(10) .6827(2) .6156(5) .055(2) Uani ? ?
C17 .68430(10) .6288(2) .6732(4) .042(2) Uani ? ?
H1a .6170(10) .364(2) .697(4) .060(10) Uiso ? ?
H1b .6630(10) .356(2) .815(4) .053(9) Uiso ? ?
H2 .6060(10) .281(2) 1.009(5) .090(10) Uiso ? ?
H3a .5320(10) .407(2) .915(5) .060(10) Uiso ? ?
H3b .5200(10) .335(2) 1.046(5) .090(10) Uiso ? ?
H4 .5840(10) .377(2) 1.254(5) .070(10) Uiso ? ?
H5b .6290(10) .506(2) 1.210(5) .070(10) Uiso ? ?
H5a .5800(10) .537(2) 1.137(4) .070(10) Uiso ? ?
H8 .6390(10) .729(2) .400(4) .056(9) Uiso ? ?
H9 .5560(10) .734(2) .309(4) .060(10) Uiso ? ?
H10 .4973(9) .642(2) .434(4) .039(8) Uiso ? ?
H11 .5230(10) .549(2) .666(4) .047(9) Uiso ? ?
H13 .7440(10) .521(2) .991(4) .042(9) Uiso ? ?
H14 .8080(10) .607(2) .893(4) .060(10) Uiso ? ?
H15 .7990(10) .707(2) .672(4) .070(10) Uiso ? ?
H16 .7190(10) .720(2) .518(4) .045(9) Uiso ? ?

loop_
_atom_type_symbol
_atom_type_scat_dispersion_real
_atom_type_scat_dispersion_imag
_atom_type_scat_source
C 0.018 0.009 'International Tables'
H 0.000 0.000 'International Tables'
Ge -1.088 0.886 'International Tables'

loop_
_geom_angle_atom_site_label_1
_geom_angle_atom_site_label_2
_geom_angle_atom_site_label_3
_geom_angle
_geom_angle_publ_flag
C1 Ge1 C5 94.2(2) yes
Ge1 C1 C2 104.6(3) yes
C2 C3 C4 61.0(3) yes
Ge1 C5 C4 104.7(2) yes
C2 C4 C5 117.0(3) yes
C6 Ge1 C12 89.20(10) yes
C6 Ge1 C1 116.9(2) ?
C1 C2 C3 119.7(4) yes
C3 C4 C5 118.2(3) yes
C1 C2 C4 117.1(3) yes
C1 Ge1 C12 117.9(2) ?
C5 Ge1 C6 120.80(10) ?
C5 Ge1 C12 120.30(10) ?
Ge1 C1 H1a 111(2) ?
Ge1 C1 H1b 109(2) ?
C2 C1 H1a 114(2) ?
C2 C1 H1b 114(2) ?
H1a C1 H1b 105(2) ?
C1 C2 H2 115(2) ?
C3 C2 C4 59.6(3) ?
C3 C2 H2 119(2) ?
C4 C2 H2 115(2) ?
C2 C3 H3a 117(2) ?
C2 C3 H3b 123(2) ?
C4 C3 H3a 119(2) ?
C4 C3 H3b 117(2) ?
H3a C3 H3b 111(3) ?
C2 C4 C3 59.4(3) ?
C2 C4 H4 119(2) ?
C3 C4 H4 119(2) ?
C5 C4 H4 114(2) ?
Ge1 C5 H5b 107(2) ?
Ge1 C5 H5a 105(2) ?
C4 C5 H5b 115(2) ?
C4 C5 H5a 121(2) ?
H5b C5 H5a 104(3) ?
Ge1 C6 C7 108.9(2) ?
Ge1 C6 C11 131.6(2) ?
C7 C6 C11 119.5(3) ?
C6 C7 C8 118.6(2) ?
C6 C7 C17 116.3(3) ?
C8 C7 C17 125.1(3) ?
C7 C8 C9 120.9(3) ?
C7 C8 H8 118(2) ?
C9 C8 H8 121(2) ?
C8 C9 C10 120.4(3) ?
C8 C9 H9 119(2) ?
C10 C9 H9 120(2) ?
C9 C10 C11 119.5(3) ?
C9 C10 H10 119(2) ?
C11 C10 H10 121(2) ?
C6 C11 C10 121.0(3) ?
C6 C11 H11 121(2) ?
C10 C11 H11 118(2) ?
Ge1 C12 C13 131.1(2) ?
Ge1 C12 C17 109.4(2) ?
C13 C12 C17 119.5(3) ?
C12 C13 C14 120.4(3) ?
C12 C13 H13 118(2) ?
C14 C13 H13 121(2) ?
C13 C14 C15 120.2(3) ?
C13 C14 H14 120(2) ?
C15 C14 H14 120(2) ?
C14 C15 C16 120.8(3) ?
C14 C15 H15 115(2) ?
C16 C15 H15 124(2) ?
C15 C16 C17 119.7(3) ?
C15 C16 H16 122(2) ?
C17 C16 H16 118(2) ?
C7 C17 C12 116.2(2) ?
C7 C17 C16 124.3(3) ?
C12 C17 C16 119.5(3) ?

loop_
_geom_bond_atom_site_label_1
_geom_bond_atom_site_label_2
_geom_bond_site_symmetry_1
_geom_bond_site_symmetry_2
_geom_bond_distance
_geom_bond_publ_flag
Ge1 C1 . . 1.956(3) yes
Ge1 C6 . . 1.945(3) yes
C1 C2 . . 1.496(6) yes
C3 C4 . . 1.477(6) yes
C4 C5 . . 1.502(5) yes
Ge1 C5 . . 1.952(3) yes
Ge1 C12 . . 1.940(3) yes
C1 H1a . . .90(3) ?
C1 H1b . . .94(3) ?
C2 C3 . . 1.474(7) yes
C2 C4 . . 1.497(6) yes
C2 H2 . . .93(3) ?
C3 H3a . . .90(3) ?
C3 H3b . . .88(3) ?
C4 H4 . . .87(3) ?
C5 H5b . . .95(3) ?
C5 H5a . . .91(3) ?
C6 C7 . . 1.405(4) ?
C6 C11 . . 1.377(4) ?
C7 C8 . . 1.385(4) ?
C7 C17 . . 1.491(4) ?
C8 C9 . . 1.375(4) ?
C8 H8 . . .91(3) ?
C9 C10 . . 1.372(4) ?
C9 H9 . . .88(3) ?
C10 C11 . . 1.380(5) ?
C10 H10 . . .91(2) ?
C11 H11 . . .84(3) ?
C12 C13 . . 1.383(4) ?
C12 C17 . . 1.397(4) ?
C13 C14 . . 1.375(5) ?
C13 H13 . . .86(3) ?
C14 C15 . . 1.373(6) ?
C14 H14 . . .83(3) ?
C15 C16 . . 1.371(4) ?
C15 H15 . . .90(3) ?
C16 C17 . . 1.397(4) ?
C16 H16 . . .90(3) ?

loop_
_geom_contact_atom_site_label_1
_geom_contact_atom_site_label_2
_geom_contact_distance
_geom_contact_site_symmetry_2
Ge1 C2 2.746(3) .
Ge1 C3 3.164(5) .
Ge1 C4 2.748(4) .
Ge1 C7 2.743(3) .
Ge1 C8 4.077(3) .
Ge1 C8 4.691(3) 8_565
Ge1 C9 4.690(3) .
Ge1 C10 4.286(3) .
Ge1 C11 3.039(3) .
Ge1 C13 3.034(3) .
Ge1 C13 4.787(3) 2_664
Ge1 C14 4.274(3) .
Ge1 C14 4.676(4) 2_664
Ge1 C14 4.484(4) 2_665
Ge1 C15 4.685(3) .
Ge1 C15 4.409(3) 2_665
Ge1 C16 4.090(3) .
Ge1 C17 2.741(3) .
Ge1 H1a 2.43(3) .
Ge1 H1b 2.42(3) .
Ge1 H2 3.57(3) .
Ge1 H3a 2.96(3) .
Ge1 H3b 4.04(3) .
Ge1 H4 3.52(3) .
Ge1 H5b 2.41(3) .
Ge1 H5a 2.35(3) .
Ge1 H8 4.10(3) 8_565
Ge1 H9 4.46(3) 8_565
Ge1 H10 4.48(3) 5_666
Ge1 H11 3.18(3) .
Ge1 H13 4.23(3) 2_664
Ge1 H13 3.15(3) .
Ge1 H14 4.02(3) 2_664
Ge1 H14 4.36(3) 2_665
Ge1 H15 4.28(3) 2_665
C1 C2 4.118(5) 8_554
C1 C3 2.568(7) .
C1 C4 2.554(6) .
C1 C5 2.863(5) .
C1 C6 3.324(5) .
C1 C7 4.218(4) .
C1 C11 4.051(5) .
C1 C12 3.337(5) .
C1 C13 4.076(5) .
C1 C14 4.404(6) 2_665
C1 C14 4.056(6) 2_664
C1 C15 4.109(5) 7_645
C1 C15 3.812(6) 2_665
C1 C17 4.225(5) .
C1 H2 3.26(3) 8_554
C1 H2 2.07(3) .
C1 H3a 2.68(3) .
C1 H3b 3.34(3) .
C1 H4 3.27(3) .
C1 H5b 3.38(3) .
C1 H5a 3.56(3) .
C1 H10 3.75(3) 5_666
C1 H11 3.96(3) .
C1 H13 3.93(3) .
C1 H14 3.37(3) 2_664
C1 H15 3.34(3) 7_645
C1 H15 3.36(3) 2_665
C2 C2 4.393(5) 8_554
C2 C2 4.393(5) 8
C2 C4 4.305(6) 8_554
C2 C5 2.558(5) .
C2 C6 4.182(5) .
C2 C12 4.405(5) .
C2 C14 4.204(6) 2_665
C2 C15 3.781(6) 2_665
C2 H1a 2.03(3) .
C2 H1a 3.49(3) 8
C2 H1b 2.06(3) .
C2 H2 3.71(3) 8_554
C2 H3a 2.05(3) .
C2 H3b 2.09(3) .
C2 H4 3.63(3) 8_554
C2 H4 2.06(3) .
C2 H5b 3.15(3) .
C2 H5a 3.26(3) .
C2 H10 3.78(3) 5_666
C2 H10 3.94(3) 4_646
C2 H14 3.91(3) 2_665
C2 H15 3.97(3) 7_645
C2 H15 3.12(3) 2_665
C3 C5 2.556(6) .
C3 C6 4.382(6) 5_667
C3 C6 4.118(6) .
C3 C9 4.096(6) 5_666
C3 C9 3.971(6) 4_646
C3 C10 4.138(6) 5_667
C3 C10 3.999(6) 4_646
C3 C10 3.841(6) 5_666
C3 C11 3.651(6) 5_667
C3 C11 4.196(6) .
C3 H1a 2.84(3) .
C3 H1b 3.37(3) .
C3 H2 2.09(3) .
C3 H3a 4.00(3) 5_667
C3 H4 2.05(3) .
C3 H5b 3.38(3) .
C3 H5a 3.69(3) 5_667
C3 H5a 2.89(3) .
C3 H9 3.74(3) 5_666
C3 H9 3.59(3) 4_646
C3 H10 3.64(3) 4_646
C3 H10 3.22(3) 5_666
C3 H11 3.64(3) .
C3 H11 3.17(3) 5_667
C4 C6 4.221(5) .
C4 C10 4.067(5) 5_667
C4 C11 4.434(5) 1_556
C4 C11 3.820(4) 5_667
C4 C12 4.419(5) .
C4 C14 3.871(4) 2_665
C4 C15 3.961(4) 2_665
C4 H1a 4.02(3) 1_556
C4 H1a 3.22(3) .
C4 H1b 3.12(3) .
C4 H2 2.07(3) .
C4 H2 3.80(3) 8
C4 H3a 2.06(3) .
C4 H3b 2.03(3) .
C4 H5b 2.08(3) .
C4 H5a 2.12(3) .
C4 H10 3.71(3) 5_667
C4 H11 3.22(3) 5_667
C4 H14 3.34(3) 2_665
C4 H15 3.46(3) 2_665
C5 C6 3.388(5) .
C5 C6 4.043(5) 1_556
C5 C7 4.346(4) .
C5 C7 3.995(4) 1_556
C5 C8 3.839(5) 1_556
C5 C9 3.751(4) 1_556
C5 C10 3.817(4) 1_556
C5 C11 3.951(5) 1_556
C5 C11 4.411(4) 5_667
C5 C11 4.077(5) .
C5 C12 3.375(4) .
C5 C13 4.050(4) .
C5 C14 3.819(4) 2_665
C5 C15 4.187(4) 2_665
C5 C17 4.337(4) .
C5 H1a 3.57(3) .
C5 H1b 3.38(3) .
C5 H2 3.30(3) .
C5 H3a 2.67(3) .
C5 H3a 3.85(3) 5_667
C5 H3b 3.26(3) .
C5 H4 2.02(3) .
C5 H11 3.64(3) 5_667
C5 H11 3.90(3) .
C5 H13 3.85(3) .
C5 H14 3.36(3) 2_665
C5 H15 3.99(3) 2_665
C6 C8 2.400(4) .
C6 C8 4.044(4) 8_565
C6 C9 3.874(4) 8_565
C6 C9 2.765(4) .
C6 C10 2.399(4) .
C6 C12 2.729(4) .
C6 C13 4.109(4) .
C6 C16 3.774(4) .
C6 C17 2.460(4) .
C6 H1a 3.29(3) .
C6 H1b 3.92(3) .
C6 H3a 3.50(3) .
C6 H3b 3.84(3) 5_667
C6 H5b 3.97(3) .
C6 H5b 3.52(3) 1_554
C6 H5a 3.29(3) .
C6 H5a 3.81(3) 1_554
C6 H8 3.54(3) 8_565
C6 H8 3.22(3) .
C6 H9 3.20(3) 8_565
C6 H9 3.64(3) .
C6 H10 3.22(3) .
C6 H11 1.94(3) .
C7 C8 3.655(4) 8_565
C7 C9 3.755(4) 8_565
C7 C9 2.401(4) .
C7 C10 2.780(4) .
C7 C11 2.404(4) .
C7 C12 2.452(4) .
C7 C13 3.733(4) .
C7 C14 4.254(4) .
C7 C15 3.792(4) .
C7 C16 2.555(4) .
C7 H5b 3.31(3) 1_554
C7 H5a 3.75(3) 1_554
C7 H8 1.98(3) .
C7 H8 2.98(3) 8_565
C7 H9 3.19(3) 8_565
C7 H9 3.18(3) .
C7 H10 3.69(2) .
C7 H11 3.16(3) .
C7 H16 2.70(3) .
C8 C8 3.888(5) 8_565
C8 C8 3.888(5) 8_564
C8 C9 3.747(5) 8_565
C8 C9 4.440(5) 8_564
C8 C10 2.383(4) .
C8 C11 2.748(4) .
C8 C12 4.281(4) 8_564
C8 C12 3.758(4) .
C8 C16 4.156(4) 8_564
C8 C16 3.075(4) .
C8 C17 2.552(4) .
C8 C17 3.796(4) 8_564
C8 H5b 3.33(3) 1_554
C8 H5a 3.36(3) 1_554
C8 H8 3.38(3) 8_565
C8 H9 3.13(3) 8_565
C8 H9 1.96(3) .
C8 H10 3.20(2) .
C8 H11 3.58(3) .
C8 H16 2.79(3) .
C9 C9 3.855(5) 8_564
C9 C9 3.855(5) 8_565
C9 C10 3.962(5) 8_564
C9 C11 3.972(4) 8_564
C9 C11 2.378(5) .
C9 C17 3.801(4) .
C9 C17 4.385(4) 8_564
C9 H3a 3.68(3) 5_666
C9 H3b 3.12(3) 4_656
C9 H3b 3.82(3) 5_666
C9 H5b 3.56(3) 1_554
C9 H5a 3.02(3) 1_554
C9 H8 2.00(3) .
C9 H9 3.08(3) 8_565
C9 H10 1.98(3) .
C9 H11 3.12(3) .
C10 C11 3.934(4) 5_666
C10 C17 4.268(4) .
C10 H1a 4.04(3) 5_666
C10 H3a 3.24(3) 5_666
C10 H3b 3.87(3) 5_666
C10 H3b 3.60(3) 5_667
C10 H3b 3.26(3) 4_656
C10 H4 3.54(3) 5_667
C10 H5b 3.77(3) 1_554
C10 H5a 3.11(3) 1_554
C10 H8 3.21(3) .
C10 H9 3.09(3) 8_565
C10 H9 1.96(3) .
C10 H11 3.34(3) 5_666
C10 H11 1.92(3) .
C11 C11 3.757(4) 5_666
C11 C12 4.104(4) .
C11 C17 3.735(4) .
C11 H1a 3.83(3) .
C11 H3a 3.86(3) 5_667
C11 H3a 3.38(3) .
C11 H3b 3.19(3) 5_667
C11 H4 3.57(3) 5_667
C11 H5b 3.73(3) 1_554
C11 H5a 3.50(3) 1_554
C11 H5a 3.81(3) .
C11 H8 3.66(3) .
C11 H9 3.15(3) 8_565
C11 H9 3.17(3) .
C11 H10 2.01(3) .
C11 H10 3.58(3) 5_666
C11 H11 3.29(3) 5_666
C12 C13 3.897(4) 2_664
C12 C14 4.344(5) 2_664
C12 C14 2.393(4) .
C12 C15 2.765(4) .
C12 C16 4.422(4) 8_565
C12 C16 2.414(4) .
C12 H1a 3.75(3) .
C12 H1b 3.29(3) .
C12 H5b 3.32(3) .
C12 H5a 3.71(3) .
C12 H8 3.45(3) 8_565
C12 H13 1.94(3) .
C12 H13 3.12(3) 2_664
C12 H14 3.14(3) .
C12 H14 3.96(3) 2_664
C12 H15 3.66(3) .
C12 H16 3.60(3) 8_565
C12 H16 3.21(3) .
C13 C13 3.964(5) 2_664
C13 C13 3.964(5) 2_665
C13 C14 4.081(5) 2_665
C13 C15 4.125(5) 2_665
C13 C15 2.382(5) .
C13 C16 2.765(5) .
C13 C16 4.200(4) 8_565
C13 C16 4.085(4) 2_665
C13 C17 2.401(4) .
C13 C17 3.967(4) 2_665
C13 H1b 3.75(3) .
C13 H1b 4.04(3) 2_665
C13 H5b 3.83(3) 2_664
C13 H5b 3.69(3) .
C13 H13 3.15(3) 2_664
C13 H14 1.93(3) .
C13 H15 3.16(3) .
C13 H16 3.66(3) .
C13 H16 3.48(3) 8_565
C14 C15 4.076(6) 8_565
C14 C16 2.385(5) .
C14 C16 3.894(5) 8_565
C14 C17 2.766(4) .
C14 H1a 3.67(3) 2_665
C14 H1b 4.01(3) 2_664
C14 H1b 3.63(3) 2_665
C14 H1b 3.99(3) 7_655
C14 H4 3.64(3) 2_664
C14 H5b 3.16(3) 2_664
C14 H13 1.96(3) .
C14 H13 3.26(3) 2_664
C14 H15 3.59(3) 8_565
C14 H15 1.94(3) .
C14 H16 3.20(3) .
C14 H16 3.21(3) 8_565
C15 C15 4.180(6) 8_564
C15 C15 4.180(6) 8_565
C15 C16 3.820(5) 8_565
C15 C17 2.394(4) .
C15 H1b 3.36(3) 7_655
C15 H1b 3.21(3) 2_664
C15 H2 3.54(3) 2_664
C15 H4 3.88(3) 2_664
C15 H5b 3.78(3) 2_664
C15 H8 4.01(3) 8_565
C15 H13 3.16(3) .
C15 H13 3.33(3) 2_664
C15 H14 1.93(3) .
C15 H15 3.81(3) 8_565
C15 H16 3.06(3) 8_565
C15 H16 2.00(3) .
C16 C16 4.034(5) 8_565
C16 C16 4.034(5) 8_564
C16 C17 4.336(4) 8_564
C16 H1b 3.66(3) 2_664
C16 H8 2.78(3) .
C16 H8 3.27(3) 8_565
C16 H13 3.62(3) .
C16 H13 3.32(3) 2_664
C16 H14 3.13(3) .
C16 H15 2.02(3) .
C16 H15 4.01(3) 8_564
C16 H16 3.17(3) 8_565
C17 H5b 3.99(3) 1_554
C17 H8 2.93(3) 8_565
C17 H8 2.71(3) .
C17 H13 3.16(3) .
C17 H13 3.21(3) 2_664
C17 H14 3.60(3) .
C17 H15 3.23(3) .
C17 H16 3.45(3) 8_565
C17 H16 1.98(3) .
H1a H1b 1.46(4) .
H1a H2 2.53(4) .
H1a H2 2.58(4) 8_554
H1a H3a 2.77(4) .
H1a H3b 3.54(4) .
H1a H4 3.20(4) 1_554
H1a H10 3.13(4) 5_666
H1a H14 2.92(4) 2_664
H1a H15 3.25(4) 7_645
H1b H2 2.31(4) .
H1b H2 3.33(4) 8_554
H1b H3a 3.59(4) .
H1b H13 3.51(4) .
H1b H14 3.08(4) 2_664
H1b H15 2.67(4) 7_645
H1b H15 2.84(4) 2_665
H1b H16 3.58(4) 2_665
H2 H2 3.60(5) 8_554
H2 H2 3.60(5) 8
H2 H3a 2.80(4) .
H2 H3b 2.41(4) .
H2 H4 2.32(5) .
H2 H4 3.04(5) 8_554
H2 H10 3.46(4) 4_646
H2 H14 3.57(4) 7_645
H2 H15 3.60(4) 7_645
H2 H15 2.74(4) 2_665
H3a H3a 3.50(4) 5_667
H3a H3b 1.46(5) .
H3a H4 2.76(5) .
H3a H5b 3.60(4) .
H3a H5a 2.81(4) .
H3a H5a 3.08(4) 5_667
H3a H9 3.51(4) 5_666
H3a H10 2.65(4) 5_666
H3a H11 2.78(4) .
H3a H11 3.32(4) 5_667
H3b H4 2.30(4) .
H3b H5a 3.50(4) 5_667
H3b H5a 3.51(4) .
H3b H9 3.34(4) 5_666
H3b H9 2.71(4) 4_646
H3b H10 2.98(4) 4_646
H3b H10 3.38(4) 5_666
H3b H11 2.90(4) 5_667
H4 H5b 2.31(4) .
H4 H5a 2.57(4) .
H4 H10 3.05(4) 5_667
H4 H11 3.07(4) 5_667
H4 H14 3.00(4) 2_665
H4 H15 3.37(4) 2_665
H5b H5a 1.46(4) .
H5b H13 3.38(4) .
H5b H14 2.70(4) 2_665
H5a H9 3.29(4) 1_556
H5a H10 3.39(4) 1_556
H5a H11 3.30(4) 5_667
H5a H11 3.60(4) .
H8 H8 3.53(4) 8_564
H8 H8 3.53(4) 8_565
H8 H9 3.63(4) 8_565
H8 H9 2.27(4) .
H8 H16 3.47(4) 8_564
H8 H16 2.26(4) .
H9 H9 3.51(4) 8_565
H9 H9 3.51(4) 8_564
H9 H10 2.25(4) .
H9 H10 3.57(4) 8_564
H9 H11 3.56(4) 8_564
H10 H11 2.25(4) .
H10 H11 3.04(4) 5_666
H11 H11 3.00(4) 5_666
H13 H13 3.55(4) 2_664
H13 H13 3.55(4) 2_665
H13 H14 2.23(4) .
H14 H15 2.17(4) .
H14 H15 3.44(4) 8_565
H14 H16 3.62(4) 8_565
H15 H16 3.37(4) 8_565
H15 H16 2.35(4) .
H16 H16 3.59(4) 8_564
H16 H16 3.59(4) 8_565

loop_
_geom_torsion_atom_site_label_1
_geom_torsion_atom_site_label_2
_geom_torsion_atom_site_label_3
_geom_torsion_atom_site_label_4
_geom_torsion
_geom_torsion_publ_flag
Ge1 C1 C2 C3 57.5(4) yes
C1 C2 C3 C4 -105.9(4) yes
C2 C3 C4 C5 106.4(4) yes
C3 C4 C5 Ge1 -59.3(4) yes
C5 Ge1 C1 C2 13.6(3) yes
C4 C5 Ge1 C6 112.2(2) yes
C4 C5 Ge1 C12 -138.5(2) yes
Ge1 C1 C2 C4 -11.3(5) yes
C1 C2 C4 C5 1.9(5) yes
C2 C4 C5 Ge1 8.7(4) yes
C4 C5 Ge1 C1 -12.7(2) yes
C1 C2 Ge1 C6 -114.2(3) yes
C1 C2 Ge1 C12 141.2(3) yes
C5 Ge1 C1 H1a 136(2) ?
C5 Ge1 C1 H1b -108(2) ?
C6 Ge1 C1 H1a 9(2) ?
C6 Ge1 C1 H1b 124(2) ?
C12 Ge1 C1 H1a -96(2) ?
C12 Ge1 C1 H1b 20(2) ?
C1 Ge1 C5 H5b 110(2) ?
C1 Ge1 C5 H5a -141(2) ?
C6 Ge1 C5 H5b -126(2) ?
C6 Ge1 C5 H5a -16(2) ?
C12 Ge1 C5 H5b -16(2) ?
C12 Ge1 C5 H5a 93(2) ?
C1 Ge1 C6 C7 -118.2(3) ?
C1 Ge1 C6 C11 61.6(4) ?
C5 Ge1 C6 C7 128.2(2) ?
C5 Ge1 C6 C11 -51.9(3) ?
C12 Ge1 C6 C7 2.9(2) ?
C12 Ge1 C6 C11 -177.3(3) ?
C1 Ge1 C12 C13 -63.1(3) ?
C1 Ge1 C12 C17 117.7(2) ?
C5 Ge1 C12 C13 50.8(3) ?
C5 Ge1 C12 C17 -128.4(2) ?
C6 Ge1 C12 C13 176.6(3) ?
C6 Ge1 C12 C17 -2.6(2) ?
Ge1 C1 C2 H2 -151(2) ?
H1a C1 C2 C3 -64(2) ?
H1a C1 C2 C4 -133(2) ?
H1a C1 C2 H2 88(3) ?
H1b C1 C2 C3 176(2) ?
H1b C1 C2 C4 107(2) ?
H1b C1 C2 H2 -33(3) ?
C1 C2 C3 H3a 4(2) ?
C1 C2 C3 H3b 149(3) ?
C4 C2 C3 C4 .0(3) ?
C4 C2 C3 H3a 109(2) ?
C4 C2 C3 H3b -105(3) ?
H2 C2 C3 C4 104(2) ?
H2 C2 C3 H3a -147(3) ?
H2 C2 C3 H3b -1(4) ?
C1 C2 C4 C3 110.2(5) ?
C1 C2 C4 H4 -141(2) ?
C3 C2 C4 C3 .0(3) ?
C3 C2 C4 C5 -108.3(4) ?
C3 C2 C4 H4 109(2) ?
H2 C2 C4 C3 -110(2) ?
H2 C2 C4 C5 141(2) ?
H2 C2 C4 H4 -2(3) ?
C2 C3 C4 C2 .0(2) ?
C2 C3 C4 H4 -108(2) ?
H3a C3 C4 C2 -107(2) ?
H3a C3 C4 C5 0(2) ?
H3a C3 C4 H4 145(3) ?
H3b C3 C4 C2 115(2) ?
H3b C3 C4 C5 -139(2) ?
H3b C3 C4 H4 7(3) ?
C2 C4 C5 H5b -108(2) ?
C2 C4 C5 H5a 126(2) ?
C3 C4 C5 H5b -176(2) ?
C3 C4 C5 H5a 58(2) ?
H4 C4 C5 Ge1 154(2) ?
H4 C4 C5 H5b 36(3) ?
H4 C4 C5 H5a -89(3) ?
Ge1 C6 C7 C8 179.4(2) ?
Ge1 C6 C7 C17 -2.6(3) ?
C11 C6 C7 C8 -.4(4) ?
C11 C6 C7 C17 177.6(3) ?
Ge1 C6 C11 C10 -180.0(2) ?
Ge1 C6 C11 H11 5(2) ?
C7 C6 C11 C10 -.2(5) ?
C7 C6 C11 H11 -175(2) ?
C6 C7 C8 C9 .5(5) ?
C6 C7 C8 H8 -179(2) ?
C17 C7 C8 C9 -177.3(3) ?
C17 C7 C8 H8 3(2) ?
C6 C7 C17 C12 .5(4) ?
C6 C7 C17 C16 -177.7(3) ?
C8 C7 C17 C12 178.4(3) ?
C8 C7 C17 C16 .2(5) ?
C7 C8 C9 C10 .1(5) ?
C7 C8 C9 H9 178(2) ?
H8 C8 C9 C10 179(2) ?
H8 C8 C9 H9 -3(3) ?
C8 C9 C10 C11 -.7(5) ?
C8 C9 C10 H10 -180(2) ?
H9 C9 C10 C11 -178(2) ?
H9 C9 C10 H10 3(3) ?
C9 C10 C11 C6 .7(5) ?
C9 C10 C11 H11 176(2) ?
H10 C10 C11 C6 180(2) ?
H10 C10 C11 H11 -5(3) ?
Ge1 C12 C13 C14 -180.0(3) ?
Ge1 C12 C13 H13 2(2) ?
C17 C12 C13 C14 -.8(5) ?
C17 C12 C13 H13 -179(2) ?
Ge1 C12 C17 C7 1.8(3) ?
Ge1 C12 C17 C16 -179.8(2) ?
C13 C12 C17 C7 -177.5(3) ?
C13 C12 C17 C16 .8(4) ?
C12 C13 C14 C15 -.3(6) ?
C12 C13 C14 H14 -176(2) ?
H13 C13 C14 C15 178(2) ?
H13 C13 C14 H14 2(3) ?
C13 C14 C15 C16 1.5(6) ?
C13 C14 C15 H15 179(2) ?
H14 C14 C15 C16 177(2) ?
H14 C14 C15 H15 -5(3) ?
C14 C15 C16 C17 -1.5(5) ?
C14 C15 C16 H16 -178(2) ?
H15 C15 C16 C17 -179(2) ?
H15 C15 C16 H16 5(3) ?
C15 C16 C17 C7 178.5(3) ?
C15 C16 C17 C12 .3(5) ?
H16 C16 C17 C7 -5(2) ?
H16 C16 C17 C12 177(2) ?
